data_1527797
loop_
_publ_author_name
'Merlo, F.'
'Pani, M.'
'Fornasini, M.L.'

_publ_section_title
;
 R M X compounds formed by alkaline earths, europium and ytterbium- III,
 Ternary phases with M= Mg, Hg and X= Si, Ge, Sn, Pb
;
_journal_name_full 'Journal of Alloys Compd.'
_journal_page_first 145
_journal_page_last 148
_journal_volume 196
_journal_year 1993
_chemical_formula_sum 'Ca Hg1.25 Sn0.75'
_chemical_name_systematic 'Ca (Hg1.25 Sn0.75)'
_space_group_IT_number 191
_symmetry_space_group_name_Hall '-P 6 2'
_symmetry_space_group_name_H-M 'P 6/m m m'
_cell_angle_alpha 90
_cell_angle_beta 90
_cell_angle_gamma 120
_cell_formula_units_Z 1
_cell_length_a 4.86
_cell_length_b 4.86
_cell_length_c 3.7
_cell_volume 75.684
_citation_journal_id_ASTM JALCEU
_cod_data_source_file Merlo_JALCEU_1993_244.cif
_cod_data_source_block Ca1Hg1.25Sn0.75
_cod_original_cell_volume 75.68415
_cod_original_formula_sum 'Ca1 Hg1.25 Sn0.75'
_cod_database_code 1527797

loop_
_symmetry_equiv_pos_as_xyz
x,y,z
x-y,x,z
-y,x-y,z
-x,-y,z
-x+y,-x,z
y,-x+y,z
-y,-x,-z
x-y,-y,-z
x,x-y,-z
y,x,-z
-x+y,y,-z
-x,-x+y,-z
-x,-y,-z
-x+y,-x,-z
y,-x+y,-z
x,y,-z
x-y,x,-z
-y,x-y,-z
y,x,z
-x+y,y,z
-x,-x+y,z
-y,-x,z
x-y,-y,z
x,x-y,z

loop_
_atom_site_label
_atom_site_type_symbol
_atom_site_fract_x
_atom_site_fract_y
_atom_site_fract_z
_atom_site_occupancy
_atom_site_U_iso_or_equiv
Hg1 Hg 0.3333 0.6667 0.5 0.625 0.0
Sn1 Sn 0.3333 0.6667 0.5 0.375 0.0
Ca1 Ca 0 0 0 1 0.0
